data_4500559
loop_
_publ_author_name
'Singh, Monika'
'Ramanan, Arunachalam'

_publ_section_title
;
 Crystal Engineering of Polyoxomolybdates Based Metal--Organic Solids: The
 Case of Chromium Molybdate Cluster Based Metal Complexes and Coordination
 Polymers
;
_journal_issue 8
_journal_name_full 'Crystal Growth &amp; Design'
_journal_page_first 3381
_journal_paper_doi 10.1021/cg101695w
_journal_volume 11
_journal_year 2011
_chemical_formula_moiety 'C10 H6 Co2 Cr Mo6 N4 O32, 17(O)'
_chemical_formula_sum 'C10 H6 Co2 Cr Mo6 N4 O49'
_chemical_formula_weight 1711.69
_chemical_name_common anderson
_chemical_name_systematic
;  
?
;
_space_group_IT_number 14
_symmetry_cell_setting monoclinic
_symmetry_space_group_name_Hall '-P 2ybc'
_symmetry_space_group_name_H-M 'P 1 21/c 1'
_atom_sites_solution_hydrogens geom
_atom_sites_solution_primary direct
_atom_sites_solution_secondary difmap
_audit_creation_method 'SHELXTL-NT2000 ver.6.12'
_cell_angle_alpha 90.00
_cell_angle_beta 108.948(3)
_cell_angle_gamma 90.00
_cell_formula_units_Z 2
_cell_length_a 10.6636(15)
_cell_length_b 17.262(3)
_cell_length_c 14.0540(19)
_cell_measurement_reflns_used 3814
_cell_measurement_temperature 293(2)
_cell_measurement_theta_max 28.17
_cell_measurement_theta_min 2.36
_cell_volume 2446.8(6)
_computing_cell_refinement 'Bruker SMART'
_computing_data_collection 'Bruker SMART'
_computing_data_reduction 'Bruker SAINT'
_computing_molecular_graphics 'Bruker SHELXTL'
_computing_publication_material 'Bruker SHELXTL'
_computing_structure_refinement 'SHELXL-97 (Sheldrick, 1997)'
_computing_structure_solution 'SHELXS-97 (Sheldrick, 1990)'
_diffrn_ambient_temperature 293(2)
_diffrn_measured_fraction_theta_full 0.997
_diffrn_measured_fraction_theta_max 0.997
_diffrn_measurement_device_type 'CCD area detector'
_diffrn_measurement_method 'phi and omega scans'
_diffrn_radiation_monochromator graphite
_diffrn_radiation_source 'fine-focus sealed tube'
_diffrn_radiation_type MoK\a
_diffrn_radiation_wavelength 0.71073
_diffrn_reflns_av_R_equivalents 0.0369
_diffrn_reflns_av_sigmaI/netI 0.0425
_diffrn_reflns_limit_h_max 12
_diffrn_reflns_limit_h_min -12
_diffrn_reflns_limit_k_max 20
_diffrn_reflns_limit_k_min -20
_diffrn_reflns_limit_l_max 12
_diffrn_reflns_limit_l_min -16
_diffrn_reflns_number 12678
_diffrn_reflns_theta_full 25.00
_diffrn_reflns_theta_max 25.00
_diffrn_reflns_theta_min 1.93
_exptl_absorpt_coefficient_mu 2.484
_exptl_absorpt_correction_T_max 0.726
_exptl_absorpt_correction_T_min 0.532
_exptl_absorpt_correction_type multi-scan
_exptl_absorpt_process_details '(SADABS; Bruker, 2000)'
_exptl_crystal_colour red
_exptl_crystal_density_diffrn 2.323
_exptl_crystal_density_method 'not measured'
_exptl_crystal_description Block
_exptl_crystal_F_000 1632.0
_exptl_crystal_size_max 0.408
_exptl_crystal_size_mid 0.214
_exptl_crystal_size_min 0.130
_refine_diff_density_max 1.343
_refine_diff_density_min -0.816
_refine_diff_density_rms 0.149
_refine_ls_extinction_method none
_refine_ls_goodness_of_fit_ref 1.178
_refine_ls_hydrogen_treatment constr
_refine_ls_matrix_type full
_refine_ls_number_parameters 328
_refine_ls_number_reflns 4319
_refine_ls_number_restraints 0
_refine_ls_restrained_S_all 1.178
_refine_ls_R_factor_all 0.0595
_refine_ls_R_factor_gt 0.0541
_refine_ls_shift/su_max 0.001
_refine_ls_shift/su_mean 0.000
_refine_ls_structure_factor_coef Fsqd
_refine_ls_weighting_details 'calc w=1/[\s^2^(Fo^2^)+(0.0321P)^2^+20.7704P] where P=(Fo^2^+2Fc^2^)/3'
_refine_ls_weighting_scheme calc
_refine_ls_wR_factor_gt 0.1171
_refine_ls_wR_factor_ref 0.1198
_reflns_number_gt 4008
_reflns_number_total 4319
_reflns_threshold_expression >2sigma(I)
_cod_data_source_file cg101695w_si_002.cif
_cod_data_source_block 14
_cod_depositor_comments
;
The following automatic conversions were performed:

'_symmetry_cell_setting' value 'Monoclinic' changed to 'monoclinic'
according to /home/saulius/struct/CIF-dictionaries/cif_core.dic
dictionary named 'cif_core.dic' version 2.4.1 from 2010-06-29.

Automatic conversion script
Id: cif_fix_values 1715 2011-07-08 13:25:40Z adriana 
;
_cod_original_sg_symbol_H-M 'P 21/c'
_cod_database_code 4500559

loop_
_symmetry_equiv_pos_as_xyz
'x, y, z'
'-x, y+1/2, -z+1/2'
'-x, -y, -z'
'x, -y-1/2, z-1/2'

loop_
_atom_site_label
_atom_site_type_symbol
_atom_site_fract_x
_atom_site_fract_y
_atom_site_fract_z
_atom_site_U_iso_or_equiv
_atom_site_adp_type
_atom_site_occupancy
_atom_site_symmetry_multiplicity
_atom_site_calc_flag
_atom_site_refinement_flags
Mo1 Mo 0.81942(6) 0.16009(4) 0.94819(5) 0.02200(18) Uani 1 1 d .
Mo2 Mo 0.68140(6) -0.00890(4) 0.85990(5) 0.02319(18) Uani 1 1 d .
Mo3 Mo 1.13945(6) 0.16988(4) 1.08073(5) 0.02315(18) Uani 1 1 d .
Cr1 Cr 1.0000 0.0000 1.0000 0.0199(4) Uani 1 2 d S
O1 O 0.8377(6) 0.2379(3) 0.8795(4) 0.0341(13) Uani 1 1 d .
O2 O 0.6832(5) 0.1811(3) 0.9850(4) 0.0282(12) Uani 1 1 d .
O3 O 0.7395(5) 0.0921(3) 0.8347(4) 0.0269(12) Uani 1 1 d .
O4 O 0.5455(5) 0.0140(3) 0.8939(5) 0.0375(14) Uani 1 1 d .
O5 O 0.6221(6) -0.0408(3) 0.7394(4) 0.0369(14) Uani 1 1 d .
O6 O 0.8288(4) 0.0375(3) 1.0087(4) 0.0209(11) Uani 1 1 d .
O7 O 1.0100(5) 0.1037(3) 0.9435(4) 0.0211(11) Uani 1 1 d .
O8 O 1.1117(5) 0.0467(3) 1.1274(4) 0.0208(11) Uani 1 1 d .
O9 O 1.2819(5) 0.1071(3) 1.0669(4) 0.0269(12) Uani 1 1 d .
O10 O 1.2071(5) 0.2003(3) 1.2019(4) 0.0359(14) Uani 1 1 d .
O11 O 1.1575(6) 0.2453(3) 1.0074(4) 0.0365(14) Uani 1 1 d .
O12 O 0.9555(5) 0.1813(3) 1.0738(4) 0.0255(11) Uani 1 1 d .
Co1 Co 0.50375(10) 0.24397(6) 0.94543(7) 0.0236(2) Uani 1 1 d .
N1 N 0.4981(6) 0.2353(4) 0.7934(4) 0.0257(14) Uani 1 1 d .
N2 N 0.5154(6) 0.2573(4) 1.1006(4) 0.0256(14) Uani 1 1 d .
O13 O 0.3186(5) 0.3029(4) 0.9048(4) 0.0365(14) Uani 1 1 d .
O14 O 0.4092(5) 0.1381(3) 0.9391(4) 0.0344(13) Uani 1 1 d .
O15 O 0.5985(6) 0.3438(3) 0.9294(4) 0.0334(13) Uani 1 1 d .
O16 O 0.6814(7) 0.4086(4) 0.8260(5) 0.0472(17) Uani 1 1 d .
C1 C 0.4495(8) 0.1789(5) 0.7264(6) 0.0315(18) Uani 1 1 d .
H1 H 0.4089 0.1364 0.7447 0.038 Uiso 1 1 calc R
C2 C 0.5583(7) 0.2946(4) 0.7645(6) 0.0258(17) Uani 1 1 d .
C3 C 0.5658(7) 0.2985(5) 0.6681(5) 0.0279(17) Uani 1 1 d .
H3 H 0.6068 0.3409 0.6499 0.034 Uiso 1 1 calc R
C4 C 0.6172(7) 0.3547(5) 0.8451(6) 0.0282(17) Uani 1 1 d .
C5 C 0.4584(8) 0.3178(5) 1.1301(6) 0.0300(18) Uani 1 1 d .
H5 H 0.4241 0.3581 1.0854 0.036 Uiso 1 1 calc R
O1W O 0.7519(9) 0.0156(5) 0.1721(6) 0.078(3) Uani 1 1 d .
O2W O 0.0742(10) 0.0397(7) 0.3052(6) 0.099(3) Uani 1 1 d .
O3W O 0.5000 0.5000 0.0000 0.118(6) Uani 1 2 d S
O4W O 0.0849(11) 0.1302(7) 0.7828(7) 0.113(4) Uani 1 1 d .
O5W O 0.6835(11) 0.9636(6) 0.5882(7) 0.100(3) Uani 1 1 d .
O6W O 0.0029(18) 0.8911(11) 0.481(2) 0.295(14) Uani 1 1 d .
O7W O 0.7687(14) 0.1058(10) 0.6286(10) 0.167(6) Uani 1 1 d .
O8W O 0.946(2) 0.1800(15) 0.2641(13) 0.283(14) Uani 1 1 d .
O9W O 0.7618(15) 0.9619(7) 0.4456(10) 0.149(5) Uani 1 1 d .

loop_
_atom_site_aniso_label
_atom_site_aniso_U_11
_atom_site_aniso_U_22
_atom_site_aniso_U_33
_atom_site_aniso_U_23
_atom_site_aniso_U_13
_atom_site_aniso_U_12
Mo1 0.0175(3) 0.0250(3) 0.0237(3) 0.0012(3) 0.0071(3) 0.0016(3)
Mo2 0.0160(3) 0.0311(4) 0.0216(3) -0.0027(3) 0.0049(3) -0.0015(3)
Mo3 0.0195(3) 0.0266(4) 0.0231(4) -0.0034(3) 0.0065(3) -0.0043(3)
Cr1 0.0156(8) 0.0247(9) 0.0200(8) -0.0035(7) 0.0068(7) -0.0004(7)
O1 0.037(3) 0.032(3) 0.035(3) 0.006(3) 0.014(3) 0.001(3)
O2 0.022(3) 0.032(3) 0.032(3) 0.001(2) 0.010(2) 0.005(2)
O3 0.023(3) 0.030(3) 0.025(3) 0.000(2) 0.006(2) 0.002(2)
O4 0.029(3) 0.039(3) 0.049(4) -0.008(3) 0.019(3) 0.001(3)
O5 0.035(3) 0.044(3) 0.029(3) -0.006(3) 0.005(3) -0.003(3)
O6 0.014(2) 0.021(3) 0.027(3) 0.000(2) 0.007(2) 0.000(2)
O7 0.019(3) 0.022(3) 0.025(3) 0.000(2) 0.009(2) 0.002(2)
O8 0.018(2) 0.024(3) 0.020(3) -0.005(2) 0.006(2) -0.003(2)
O9 0.022(3) 0.033(3) 0.025(3) -0.002(2) 0.007(2) -0.001(2)
O10 0.030(3) 0.043(3) 0.030(3) -0.009(3) 0.003(2) -0.006(3)
O11 0.033(3) 0.035(3) 0.040(3) 0.001(3) 0.011(3) -0.005(3)
O12 0.019(3) 0.035(3) 0.023(3) -0.006(2) 0.008(2) 0.000(2)
Co1 0.0234(5) 0.0314(6) 0.0174(5) 0.0024(4) 0.0085(4) 0.0024(4)
N1 0.025(3) 0.034(4) 0.018(3) 0.007(3) 0.008(3) 0.001(3)
N2 0.023(3) 0.035(4) 0.018(3) -0.003(3) 0.005(3) 0.002(3)
O13 0.029(3) 0.054(4) 0.027(3) 0.008(3) 0.010(2) 0.009(3)
O14 0.034(3) 0.036(3) 0.038(3) -0.001(3) 0.018(3) -0.004(3)
O15 0.045(3) 0.032(3) 0.025(3) -0.003(2) 0.014(3) -0.003(3)
O16 0.060(4) 0.053(4) 0.034(3) -0.005(3) 0.022(3) -0.021(3)
C1 0.032(4) 0.035(5) 0.028(4) -0.001(4) 0.010(4) -0.004(4)
C2 0.028(4) 0.028(4) 0.022(4) -0.002(3) 0.010(3) 0.000(3)
C3 0.027(4) 0.038(5) 0.018(4) 0.007(3) 0.007(3) -0.004(3)
C4 0.024(4) 0.032(4) 0.030(4) 0.003(3) 0.010(3) -0.002(3)
C5 0.032(4) 0.042(5) 0.019(4) 0.006(3) 0.013(3) 0.003(4)
O1W 0.110(7) 0.077(6) 0.065(5) -0.017(4) 0.054(5) -0.018(5)
O2W 0.092(7) 0.163(10) 0.054(5) 0.015(6) 0.037(5) 0.023(7)
O3W 0.144(15) 0.120(13) 0.113(13) -0.020(10) 0.074(12) -0.003(11)
O4W 0.140(10) 0.141(10) 0.081(7) 0.012(7) 0.068(7) 0.002(8)
O5W 0.148(10) 0.100(7) 0.053(5) -0.009(5) 0.032(6) 0.016(7)
O6W 0.152(16) 0.134(15) 0.58(5) 0.00(2) 0.10(2) -0.016(12)
O7W 0.154(12) 0.223(16) 0.132(11) 0.080(11) 0.057(9) 0.109(12)
O8W 0.34(3) 0.42(3) 0.145(14) 0.031(17) 0.156(16) 0.22(2)
O9W 0.208(15) 0.104(9) 0.138(11) 0.040(8) 0.061(10) 0.007(9)

loop_
_atom_type_symbol
_atom_type_description
_atom_type_scat_dispersion_real
_atom_type_scat_dispersion_imag
_atom_type_scat_source
C C 0.0033 0.0016 'International Tables Vol C Tables 4.2.6.8 and 6.1.1.4'
H H 0.0000 0.0000 'International Tables Vol C Tables 4.2.6.8 and 6.1.1.4'
N N 0.0061 0.0033 'International Tables Vol C Tables 4.2.6.8 and 6.1.1.4'
O O 0.0106 0.0060 'International Tables Vol C Tables 4.2.6.8 and 6.1.1.4'
Cr Cr 0.3209 0.6236 'International Tables Vol C Tables 4.2.6.8 and 6.1.1.4'
Co Co 0.3494 0.9721 'International Tables Vol C Tables 4.2.6.8 and 6.1.1.4'
Mo Mo -1.6832 0.6857 'International Tables Vol C Tables 4.2.6.8 and 6.1.1.4'

loop_
_geom_angle_atom_site_label_1
_geom_angle_atom_site_label_2
_geom_angle_atom_site_label_3
_geom_angle
_geom_angle_site_symmetry_1
_geom_angle_site_symmetry_3
O1 Mo1 O2 105.4(3) . .
O1 Mo1 O12 100.3(3) . .
O2 Mo1 O12 98.2(2) . .
O1 Mo1 O3 96.4(3) . .
O2 Mo1 O3 100.7(2) . .
O12 Mo1 O3 150.4(2) . .
O1 Mo1 O6 161.6(2) . .
O2 Mo1 O6 91.3(2) . .
O12 Mo1 O6 84.5(2) . .
O3 Mo1 O6 72.4(2) . .
O1 Mo1 O7 93.1(2) . .
O2 Mo1 O7 160.6(2) . .
O12 Mo1 O7 72.11(19) . .
O3 Mo1 O7 82.83(19) . .
O6 Mo1 O7 71.37(17) . .
O5 Mo2 O4 106.2(3) . .
O5 Mo2 O3 98.6(3) . .
O4 Mo2 O3 101.2(3) . .
O5 Mo2 O9 100.9(3) . 3_757
O4 Mo2 O9 95.5(3) . 3_757
O3 Mo2 O9 149.6(2) . 3_757
O5 Mo2 O8 91.3(2) . 3_757
O4 Mo2 O8 160.2(2) . 3_757
O3 Mo2 O8 84.91(19) . 3_757
O9 Mo2 O8 71.55(19) 3_757 3_757
O5 Mo2 O6 159.9(2) . .
O4 Mo2 O6 93.2(2) . .
O3 Mo2 O6 71.75(19) . .
O9 Mo2 O6 82.17(19) 3_757 .
O8 Mo2 O6 70.62(17) 3_757 .
O10 Mo3 O11 105.9(3) . .
O10 Mo3 O9 100.5(2) . .
O11 Mo3 O9 97.0(3) . .
O10 Mo3 O12 96.4(2) . .
O11 Mo3 O12 101.6(2) . .
O9 Mo3 O12 150.3(2) . .
O10 Mo3 O8 93.0(2) . .
O11 Mo3 O8 159.6(2) . .
O9 Mo3 O8 71.6(2) . .
O12 Mo3 O8 83.4(2) . .
O10 Mo3 O7 160.7(2) . .
O11 Mo3 O7 91.6(2) . .
O9 Mo3 O7 85.02(19) . .
O12 Mo3 O7 71.60(19) . .
O8 Mo3 O7 71.07(17) . .
O8 Cr1 O8 180.000(1) . 3_757
O8 Cr1 O7 84.2(2) . .
O8 Cr1 O7 95.8(2) 3_757 .
O8 Cr1 O7 95.8(2) . 3_757
O8 Cr1 O7 84.2(2) 3_757 3_757
O7 Cr1 O7 180.000(1) . 3_757
O8 Cr1 O6 83.9(2) . 3_757
O8 Cr1 O6 96.14(19) 3_757 3_757
O7 Cr1 O6 95.75(19) . 3_757
O7 Cr1 O6 84.25(19) 3_757 3_757
O8 Cr1 O6 96.14(19) . .
O8 Cr1 O6 83.9(2) 3_757 .
O7 Cr1 O6 84.25(19) . .
O7 Cr1 O6 95.75(19) 3_757 .
O6 Cr1 O6 180.000(1) 3_757 .
Mo1 O2 Co1 143.7(3) . .
Mo2 O3 Mo1 118.7(3) . .
Cr1 O6 Mo1 102.2(2) . .
Cr1 O6 Mo2 101.6(2) . .
Mo1 O6 Mo2 92.85(18) . .
Cr1 O7 Mo1 102.16(19) . .
Cr1 O7 Mo3 102.2(2) . .
Mo1 O7 Mo3 93.53(17) . .
Cr1 O8 Mo2 103.9(2) . 3_757
Cr1 O8 Mo3 102.5(2) . .
Mo2 O8 Mo3 94.45(17) 3_757 .
Mo3 O9 Mo2 117.7(3) . 3_757
Mo1 O12 Mo3 118.4(2) . .
O15 Co1 O14 170.8(2) . .
O15 Co1 O2 91.4(2) . .
O14 Co1 O2 86.8(2) . .
O15 Co1 N1 78.6(2) . .
O14 Co1 N1 92.3(2) . .
O2 Co1 N1 87.5(2) . .
O15 Co1 O13 91.0(2) . .
O14 Co1 O13 90.8(2) . .
O2 Co1 O13 177.6(2) . .
N1 Co1 O13 92.5(2) . .
O15 Co1 N2 98.8(2) . .
O14 Co1 N2 90.3(2) . .
O2 Co1 N2 92.2(2) . .
N1 Co1 N2 177.4(3) . .
O13 Co1 N2 87.9(2) . .
C1 N1 C2 117.2(6) . .
C1 N1 Co1 129.7(5) . .
C2 N1 Co1 113.0(5) . .
C3 N2 C5 117.4(6) 4_566 .
C3 N2 Co1 121.3(5) 4_566 .
C5 N2 Co1 120.9(5) . .
C4 O15 Co1 117.3(5) . .
N1 C1 C5 121.6(8) . 4_565
N1 C1 H1 119.2 . .
C5 C1 H1 119.2 4_565 .
N1 C2 C3 121.2(7) . .
N1 C2 C4 114.9(6) . .
C3 C2 C4 123.9(7) . .
N2 C3 C2 121.5(7) 4_565 .
N2 C3 H3 119.2 4_565 .
C2 C3 H3 119.2 . .
O16 C4 O15 125.3(8) . .
O16 C4 C2 118.6(7) . .
O15 C4 C2 116.1(7) . .
N2 C5 C1 121.1(7) . 4_566
N2 C5 H5 119.5 . .
C1 C5 H5 119.5 4_566 .

loop_
_geom_bond_atom_site_label_1
_geom_bond_atom_site_label_2
_geom_bond_distance
_geom_bond_site_symmetry_2
Mo1 O1 1.701(5) .
Mo1 O2 1.731(5) .
Mo1 O12 1.921(5) .
Mo1 O3 1.940(5) .
Mo1 O6 2.270(5) .
Mo1 O7 2.275(5) .
Mo2 O5 1.696(6) .
Mo2 O4 1.713(5) .
Mo2 O3 1.921(5) .
Mo2 O9 1.955(5) 3_757
Mo2 O8 2.252(5) 3_757
Mo2 O6 2.314(5) .
Mo3 O10 1.703(5) .
Mo3 O11 1.710(6) .
Mo3 O9 1.926(5) .
Mo3 O12 1.942(5) .
Mo3 O8 2.273(5) .
Mo3 O7 2.281(5) .
Cr1 O8 1.972(5) 3_757
Cr1 O7 1.975(5) 3_757
Cr1 O6 1.978(5) 3_757
O2 Co1 2.111(5) .
O8 Mo2 2.252(5) 3_757
O9 Mo2 1.955(5) 3_757
Co1 O15 2.046(6) .
Co1 O14 2.075(6) .
Co1 N1 2.123(6) .
Co1 O13 2.128(6) .
Co1 N2 2.155(6) .
N1 C1 1.337(10) .
N1 C2 1.340(10) .
N2 C3 1.336(10) 4_566
N2 C5 1.340(10) .
O15 C4 1.278(9) .
O16 C4 1.235(9) .
C1 C5 1.387(11) 4_565
C1 H1 0.9300 .
C2 C3 1.385(10) .
C2 C4 1.513(11) .
C3 N2 1.336(10) 4_565
C3 H3 0.9300 .
C5 C1 1.387(11) 4_566
C5 H5 0.9300 .

loop_
_geom_torsion_atom_site_label_1
_geom_torsion_atom_site_label_2
_geom_torsion_atom_site_label_3
_geom_torsion_atom_site_label_4
_geom_torsion
_geom_torsion_site_symmetry_1
_geom_torsion_site_symmetry_4
O1 Mo1 O2 Co1 27.2(6) . .
O12 Mo1 O2 Co1 130.3(5) . .
O3 Mo1 O2 Co1 -72.6(5) . .
O6 Mo1 O2 Co1 -145.0(5) . .
O7 Mo1 O2 Co1 -171.4(4) . .
O5 Mo2 O3 Mo1 179.7(3) . .
O4 Mo2 O3 Mo1 71.3(3) . .
O9 Mo2 O3 Mo1 -50.8(5) 3_757 .
O8 Mo2 O3 Mo1 -89.7(3) 3_757 .
O6 Mo2 O3 Mo1 -18.4(2) . .
O1 Mo1 O3 Mo2 -176.3(3) . .
O2 Mo1 O3 Mo2 -69.3(3) . .
O12 Mo1 O3 Mo2 59.4(5) . .
O6 Mo1 O3 Mo2 18.7(2) . .
O7 Mo1 O3 Mo2 91.4(3) . .
O8 Cr1 O6 Mo1 82.7(2) . .
O8 Cr1 O6 Mo1 -97.3(2) 3_757 .
O7 Cr1 O6 Mo1 -0.8(2) . .
O7 Cr1 O6 Mo1 179.2(2) 3_757 .
O8 Cr1 O6 Mo2 178.24(19) . .
O8 Cr1 O6 Mo2 -1.76(19) 3_757 .
O7 Cr1 O6 Mo2 94.7(2) . .
O7 Cr1 O6 Mo2 -85.3(2) 3_757 .
O1 Mo1 O6 Cr1 34.3(8) . .
O2 Mo1 O6 Cr1 -170.3(2) . .
O12 Mo1 O6 Cr1 -72.2(2) . .
O3 Mo1 O6 Cr1 88.9(2) . .
O7 Mo1 O6 Cr1 0.74(18) . .
O1 Mo1 O6 Mo2 -68.2(7) . .
O2 Mo1 O6 Mo2 87.2(2) . .
O12 Mo1 O6 Mo2 -174.68(19) . .
O3 Mo1 O6 Mo2 -13.55(17) . .
O7 Mo1 O6 Mo2 -101.74(19) . .
O5 Mo2 O6 Cr1 -25.7(8) . .
O4 Mo2 O6 Cr1 169.9(3) . .
O3 Mo2 O6 Cr1 -89.4(2) . .
O9 Mo2 O6 Cr1 74.7(2) 3_757 .
O8 Mo2 O6 Cr1 1.62(18) 3_757 .
O5 Mo2 O6 Mo1 77.4(7) . .
O4 Mo2 O6 Mo1 -87.0(2) . .
O3 Mo2 O6 Mo1 13.74(18) . .
O9 Mo2 O6 Mo1 177.8(2) 3_757 .
O8 Mo2 O6 Mo1 104.71(19) 3_757 .
O8 Cr1 O7 Mo1 -96.0(2) . .
O8 Cr1 O7 Mo1 84.0(2) 3_757 .
O6 Cr1 O7 Mo1 -179.2(2) 3_757 .
O6 Cr1 O7 Mo1 0.8(2) . .
O8 Cr1 O7 Mo3 0.39(19) . .
O8 Cr1 O7 Mo3 -179.61(19) 3_757 .
O6 Cr1 O7 Mo3 -82.8(2) 3_757 .
O6 Cr1 O7 Mo3 97.2(2) . .
O1 Mo1 O7 Cr1 -170.7(3) . .
O2 Mo1 O7 Cr1 27.2(7) . .
O12 Mo1 O7 Cr1 89.4(2) . .
O3 Mo1 O7 Cr1 -74.6(2) . .
O6 Mo1 O7 Cr1 -0.74(18) . .
O1 Mo1 O7 Mo3 86.1(2) . .
O2 Mo1 O7 Mo3 -76.0(7) . .
O12 Mo1 O7 Mo3 -13.81(19) . .
O3 Mo1 O7 Mo3 -177.8(2) . .
O6 Mo1 O7 Mo3 -104.0(2) . .
O10 Mo3 O7 Cr1 -35.9(8) . .
O11 Mo3 O7 Cr1 168.7(2) . .
O9 Mo3 O7 Cr1 71.8(2) . .
O12 Mo3 O7 Cr1 -89.6(2) . .
O8 Mo3 O7 Cr1 -0.36(17) . .
O10 Mo3 O7 Mo1 67.3(7) . .
O11 Mo3 O7 Mo1 -88.0(2) . .
O9 Mo3 O7 Mo1 175.1(2) . .
O12 Mo3 O7 Mo1 13.70(19) . .
O8 Mo3 O7 Mo1 102.90(19) . .
O7 Cr1 O8 Mo2 -98.3(2) . 3_757
O7 Cr1 O8 Mo2 81.7(2) 3_757 3_757
O6 Cr1 O8 Mo2 -1.8(2) 3_757 3_757
O6 Cr1 O8 Mo2 178.2(2) . 3_757
O7 Cr1 O8 Mo3 -0.39(19) . .
O7 Cr1 O8 Mo3 179.61(19) 3_757 .
O6 Cr1 O8 Mo3 96.1(2) 3_757 .
O6 Cr1 O8 Mo3 -83.9(2) . .
O10 Mo3 O8 Cr1 169.3(2) . .
O11 Mo3 O8 Cr1 -32.7(7) . .
O9 Mo3 O8 Cr1 -90.7(2) . .
O12 Mo3 O8 Cr1 73.1(2) . .
O7 Mo3 O8 Cr1 0.36(17) . .
O10 Mo3 O8 Mo2 -85.4(2) . 3_757
O11 Mo3 O8 Mo2 72.7(7) . 3_757
O9 Mo3 O8 Mo2 14.67(18) . 3_757
O12 Mo3 O8 Mo2 178.4(2) . 3_757
O7 Mo3 O8 Mo2 105.68(19) . 3_757
O10 Mo3 O9 Mo2 70.5(3) . 3_757
O11 Mo3 O9 Mo2 178.1(3) . 3_757
O12 Mo3 O9 Mo2 -53.2(6) . 3_757
O8 Mo3 O9 Mo2 -19.2(2) . 3_757
O7 Mo3 O9 Mo2 -90.9(3) . 3_757
O1 Mo1 O12 Mo3 -71.3(3) . .
O2 Mo1 O12 Mo3 -178.7(3) . .
O3 Mo1 O12 Mo3 52.1(6) . .
O6 Mo1 O12 Mo3 90.7(3) . .
O7 Mo1 O12 Mo3 18.6(2) . .
O10 Mo3 O12 Mo1 177.0(3) . .
O11 Mo3 O12 Mo1 69.2(3) . .
O9 Mo3 O12 Mo1 -58.4(6) . .
O8 Mo3 O12 Mo1 -90.8(3) . .
O7 Mo3 O12 Mo1 -18.6(2) . .
Mo1 O2 Co1 O15 -51.6(5) . .
Mo1 O2 Co1 O14 119.3(5) . .
Mo1 O2 Co1 N1 26.9(5) . .
Mo1 O2 Co1 N2 -150.5(5) . .
O15 Co1 N1 C1 178.2(7) . .
O14 Co1 N1 C1 -0.5(7) . .
O2 Co1 N1 C1 86.3(7) . .
O13 Co1 N1 C1 -91.4(7) . .
O15 Co1 N1 C2 1.4(5) . .
O14 Co1 N1 C2 -177.2(5) . .
O2 Co1 N1 C2 -90.4(5) . .
O13 Co1 N1 C2 91.9(5) . .
O15 Co1 N2 C3 -126.9(6) . 4_566
O14 Co1 N2 C3 51.7(6) . 4_566
O2 Co1 N2 C3 -35.2(6) . 4_566
O13 Co1 N2 C3 142.5(6) . 4_566
O15 Co1 N2 C5 61.1(6) . .
O14 Co1 N2 C5 -120.4(6) . .
O2 Co1 N2 C5 152.8(6) . .
O13 Co1 N2 C5 -29.6(6) . .
O2 Co1 O15 C4 84.1(6) . .
N1 Co1 O15 C4 -3.1(5) . .
O13 Co1 O15 C4 -95.4(6) . .
N2 Co1 O15 C4 176.5(6) . .
C2 N1 C1 C5 -1.4(11) . 4_565
Co1 N1 C1 C5 -178.0(6) . 4_565
C1 N1 C2 C3 2.1(11) . .
Co1 N1 C2 C3 179.3(6) . .
C1 N1 C2 C4 -177.1(7) . .
Co1 N1 C2 C4 0.1(8) . .
N1 C2 C3 N2 -1.2(12) . 4_565
C4 C2 C3 N2 178.0(7) . 4_565
Co1 O15 C4 O16 -174.1(7) . .
Co1 O15 C4 C2 4.0(9) . .
N1 C2 C4 O16 175.6(7) . .
C3 C2 C4 O16 -3.6(12) . .
N1 C2 C4 O15 -2.7(10) . .
C3 C2 C4 O15 178.1(7) . .
C3 N2 C5 C1 -1.4(11) 4_566 4_566
Co1 N2 C5 C1 170.9(6) . 4_566
